data_2108873
loop_
_publ_author_name
'Bujak, Maciej'

_publ_section_title
;
 Understanding distortions of inorganic substructures in
 chloridobismuthates(III)
;
_journal_coeditor_code XK5082SUP1
_journal_issue 5
_journal_name_full 'Acta Crystallographica Section B'
_journal_page_first
;
;
_journal_paper_doi 10.1107/S2052520621004753
_journal_volume 77
_journal_year 2021
_chemical_formula_iupac '(C4 H14 N2) [Bi Cl5]'
_chemical_formula_moiety 'C4 H14 N2 2+, Bi Cl5 2-'
_chemical_formula_sum 'C4 H14 Bi Cl5 N2'
_chemical_formula_weight 476.40
_chemical_name_systematic
;
<i>catena</i>-Poly[<i>N</i>,<i>N</i>-dimethylethane-1,2-diammonium 
[[tetrachloridobismuthate(III)]-\m-chlorido]]
;
_space_group_crystal_system orthorhombic
_space_group_IT_number 19
_space_group_name_Hall 'P 2ac 2ab'
_space_group_name_H-M_alt 'P 21 21 21'
_atom_sites_solution_hydrogens difmap
_atom_sites_solution_primary direct
_atom_sites_solution_secondary difmap
_audit_creation_method SHELXL-2014/7
_cell_angle_alpha 90
_cell_angle_beta 90
_cell_angle_gamma 90
_cell_formula_units_Z 4
_cell_length_a 7.60312(9)
_cell_length_b 12.50404(14)
_cell_length_c 13.63023(15)
_cell_measurement_reflns_used 8285
_cell_measurement_temperature 295(2)
_cell_measurement_theta_max 29.65
_cell_measurement_theta_min 3.06
_cell_volume 1295.82(3)
_computing_cell_refinement 'CrysAlisPro 1.171.40.56a (Rigaku Oxford Diffraction, 2019)'
_computing_data_collection 'CrysAlisCCD 1.171.29.10 (Oxford Diffraction, 2006)'
_computing_data_reduction 'CrysAlisPro 1.171.40.56a (Rigaku Oxford Diffraction, 2019)'
_computing_molecular_graphics 'Mercury (Macrae at al., 2020)'
_computing_publication_material 'SHELXL-2014/7 (Sheldrick, 2014)'
_computing_structure_refinement 'SHELXL-2014/7 (Sheldrick, 2014)'
_computing_structure_solution 'SHELXS-97 (Sheldrick, 2008)'
_diffrn_ambient_temperature 295(2)
_diffrn_measured_fraction_theta_full 0.998
_diffrn_measured_fraction_theta_max 0.998
_diffrn_measurement_device_type Xcalibur
_diffrn_measurement_method \w-scan
_diffrn_radiation_type MoK\a
_diffrn_radiation_wavelength 0.71073
_diffrn_reflns_av_R_equivalents 0.0121
_diffrn_reflns_av_unetI/netI 0.0114
_diffrn_reflns_Laue_measured_fraction_full 0.998
_diffrn_reflns_Laue_measured_fraction_max 0.998
_diffrn_reflns_limit_h_max 5
_diffrn_reflns_limit_h_min -9
_diffrn_reflns_limit_k_max 15
_diffrn_reflns_limit_k_min -15
_diffrn_reflns_limit_l_max 16
_diffrn_reflns_limit_l_min -16
_diffrn_reflns_number 8742
_diffrn_reflns_point_group_measured_fraction_full 0.999
_diffrn_reflns_point_group_measured_fraction_max 0.999
_diffrn_reflns_theta_full 25.242
_diffrn_reflns_theta_max 25.993
_diffrn_reflns_theta_min 3.068
_exptl_absorpt_coefficient_mu 14.596
_exptl_absorpt_correction_T_max 0.22
_exptl_absorpt_correction_T_min 0.06
_exptl_absorpt_correction_type analytical
_exptl_absorpt_process_details
;
CrysAlisPro 1.171.40.56a (Rigaku Oxford Diffraction, 2019)
Analytical numeric absorption correction using a multifaceted crystal
model based on expressions derived by R.C. Clark & J.S. Reid.
(Clark, R. C. & Reid, J. S. (1995). Acta Cryst. A51, 887-897)
Empirical absorption correction using spherical harmonics,
implemented in SCALE3 ABSPACK scaling algorithm.
;
_exptl_crystal_colour colourless
_exptl_crystal_density_diffrn 2.442
_exptl_crystal_density_method 'not measured'
_exptl_crystal_description pillar
_exptl_crystal_F_000 880
_exptl_crystal_size_max 0.35
_exptl_crystal_size_mid 0.23
_exptl_crystal_size_min 0.13
_refine_diff_density_max 0.464
_refine_diff_density_min -0.313
_refine_diff_density_rms 0.051
_refine_ls_abs_structure_details
;
 Flack x determined using 1035 quotients [(I+)-(I-)]/[(I+)+(I-)]
 (Parsons, Flack and Wagner, Acta Cryst. B69 (2013) 249-259).
;
_refine_ls_abs_structure_Flack -0.031(2)
_refine_ls_extinction_coef 0.00133(10)
_refine_ls_extinction_expression Fc^*^=kFc[1+0.001xFc^2^\l^3^/sin(2\q)]^-1/4^
_refine_ls_extinction_method 'SHELXL-2014/7 (Sheldrick 2014'
_refine_ls_goodness_of_fit_ref 1.143
_refine_ls_hydrogen_treatment constr
_refine_ls_matrix_type full
_refine_ls_number_parameters 113
_refine_ls_number_reflns 2545
_refine_ls_number_restraints 0
_refine_ls_restrained_S_all 1.143
_refine_ls_R_factor_all 0.0104
_refine_ls_R_factor_gt 0.0100
_refine_ls_shift/su_max 0.001
_refine_ls_shift/su_mean 0.000
_refine_ls_structure_factor_coef Fsqd
_refine_ls_weighting_details 'w=1/[\s^2^(Fo^2^)+(0.0097P)^2^+0.4838P] where P=(Fo^2^+2Fc^2^)/3'
_refine_ls_weighting_scheme calc
_refine_ls_wR_factor_gt 0.0236
_refine_ls_wR_factor_ref 0.0237
_reflns_Friedel_coverage 0.718
_reflns_Friedel_fraction_full 1.000
_reflns_Friedel_fraction_max 1.000
_reflns_number_gt 2514
_reflns_number_total 2545
_reflns_threshold_expression 'I > 2\s(I)'
_cod_data_source_file xk5082sup1.cif
_cod_data_source_block NNBiCl_2_295K
_cod_database_code 2108873
_shelx_shelxl_version_number 2014/7
_shelx_space_group_comment
;
The symmetry employed for this shelxl refinement is uniquely defined
by the following loop, which should always be used as a source of
symmetry information in preference to the above space-group names.
They are only intended as comments.
;

loop_
_space_group_symop_operation_xyz
'x, y, z'
'-x+1/2, -y, z+1/2'
'-x, y+1/2, -z+1/2'
'x+1/2, -y+1/2, -z'

loop_
_atom_site_label
_atom_site_type_symbol
_atom_site_fract_x
_atom_site_fract_y
_atom_site_fract_z
_atom_site_U_iso_or_equiv
_atom_site_adp_type
_atom_site_occupancy
_atom_site_site_symmetry_order
_atom_site_calc_flag
_atom_site_refinement_flags_posn
_atom_site_refinement_flags_adp
_atom_site_refinement_flags_occupancy
_atom_site_disorder_assembly
_atom_site_disorder_group
Bi1 Bi 0.18597(2) 0.39389(2) 0.06540(2) 0.02607(5) Uani 1 1 d . . . . .
Cl1 Cl 0.48961(14) 0.47531(10) 0.10365(9) 0.0464(3) Uani 1 1 d . . . . .
Cl2 Cl -0.13638(14) 0.29292(10) 0.00821(9) 0.0482(3) Uani 1 1 d . . . . .
Cl3 Cl 0.02510(16) 0.56208(9) 0.12695(8) 0.0448(3) Uani 1 1 d . . . . .
Cl4 Cl 0.19903(16) 0.48399(9) -0.11328(8) 0.0456(3) Uani 1 1 d . . . . .
Cl5 Cl 0.15790(18) 0.29450(9) 0.24127(8) 0.0482(3) Uani 1 1 d . . . . .
N1 N 0.8915(5) 0.5624(3) 0.3614(3) 0.0459(10) Uani 1 1 d . . . . .
H11 H 0.9031 0.6206 0.3244 0.069 Uiso 1 1 calc R U . . .
H12 H 0.9936 0.5278 0.3641 0.069 Uiso 1 1 calc R U . . .
H13 H 0.8591 0.5814 0.4217 0.069 Uiso 1 1 calc R U . . .
N2 N 0.5883(5) 0.3251(3) 0.3396(3) 0.0430(9) Uani 1 1 d . . . . .
H21 H 0.4903 0.3708 0.3192 0.052 Uiso 1 1 calc R U . . .
C1 C 0.7568(6) 0.4921(5) 0.3186(4) 0.0530(12) Uani 1 1 d . . . . .
H14 H 0.7936 0.4696 0.2537 0.064 Uiso 1 1 calc R U . . .
H15 H 0.6471 0.5311 0.3121 0.064 Uiso 1 1 calc R U . . .
C2 C 0.7293(6) 0.3968(4) 0.3816(4) 0.0494(11) Uani 1 1 d . . . . .
H22 H 0.6952 0.4196 0.4469 0.059 Uiso 1 1 calc R U . . .
H23 H 0.8385 0.3572 0.3869 0.059 Uiso 1 1 calc R U . . .
C3 C 0.6432(8) 0.2614(5) 0.2529(4) 0.0603(15) Uani 1 1 d . . . . .
H31 H 0.6803 0.3087 0.2014 0.090 Uiso 1 1 calc R U . . .
H32 H 0.5459 0.2191 0.2304 0.090 Uiso 1 1 calc R U . . .
H33 H 0.7388 0.2152 0.2707 0.090 Uiso 1 1 calc R U . . .
C4 C 0.5220(9) 0.2529(4) 0.4179(4) 0.0667(16) Uani 1 1 d . . . . .
H41 H 0.4759 0.2948 0.4710 0.100 Uiso 1 1 calc R U . . .
H42 H 0.6166 0.2090 0.4415 0.100 Uiso 1 1 calc R U . . .
H43 H 0.4307 0.2081 0.3918 0.100 Uiso 1 1 calc R U . . .

loop_
_atom_site_aniso_label
_atom_site_aniso_U_11
_atom_site_aniso_U_22
_atom_site_aniso_U_33
_atom_site_aniso_U_23
_atom_site_aniso_U_13
_atom_site_aniso_U_12
Bi1 0.02598(7) 0.02497(7) 0.02727(7) -0.00007(6) 0.00064(6) -0.00014(6)
Cl1 0.0341(5) 0.0450(6) 0.0601(7) -0.0042(5) -0.0095(5) -0.0077(5)
Cl2 0.0390(6) 0.0489(7) 0.0568(7) -0.0088(5) -0.0036(5) -0.0115(5)
Cl3 0.0535(7) 0.0391(6) 0.0418(6) -0.0064(5) 0.0081(5) 0.0107(5)
Cl4 0.0427(6) 0.0550(6) 0.0390(5) 0.0150(5) 0.0061(5) 0.0119(6)
Cl5 0.0643(8) 0.0461(6) 0.0342(5) 0.0062(4) 0.0002(5) -0.0105(6)
N1 0.040(2) 0.050(2) 0.048(2) 0.0072(19) -0.0029(18) -0.0048(18)
N2 0.040(2) 0.0320(19) 0.057(2) -0.0030(18) -0.0008(18) 0.0057(16)
C1 0.038(2) 0.062(3) 0.060(3) 0.012(3) -0.007(2) -0.009(2)
C2 0.047(3) 0.049(3) 0.052(3) 0.005(3) -0.003(2) 0.002(2)
C3 0.064(4) 0.066(4) 0.051(3) -0.011(3) 0.002(3) 0.018(3)
C4 0.089(4) 0.047(3) 0.064(4) -0.002(3) 0.014(3) -0.004(3)

loop_
_atom_type_symbol
_atom_type_description
_atom_type_scat_dispersion_real
_atom_type_scat_dispersion_imag
_atom_type_scat_source
C C 0.0033 0.0016 'International Tables Vol C Tables 4.2.6.8 and 6.1.1.4'
H H 0.0000 0.0000 'International Tables Vol C Tables 4.2.6.8 and 6.1.1.4'
N N 0.0061 0.0033 'International Tables Vol C Tables 4.2.6.8 and 6.1.1.4'
Cl Cl 0.1484 0.1585 'International Tables Vol C Tables 4.2.6.8 and 6.1.1.4'
Bi Bi -4.1077 10.2566 'International Tables Vol C Tables 4.2.6.8 and 6.1.1.4'

loop_
_geom_angle_atom_site_label_1
_geom_angle_atom_site_label_2
_geom_angle_atom_site_label_3
_geom_angle
_geom_angle_site_symmetry_1
_geom_angle_site_symmetry_3
_geom_angle_publ_flag
Cl3 Bi1 Cl1 92.12(4) . . ?
Cl3 Bi1 Cl4 88.30(4) . . ?
Cl1 Bi1 Cl4 89.12(4) . . ?
Cl3 Bi1 Cl5 92.81(4) . . ?
Cl1 Bi1 Cl5 94.18(4) . . ?
Cl4 Bi1 Cl5 176.48(4) . . ?
Cl3 Bi1 Cl2 92.42(4) . . ?
Cl1 Bi1 Cl2 174.69(4) . . ?
Cl4 Bi1 Cl2 88.27(4) . . ?
Cl5 Bi1 Cl2 88.35(4) . . ?
Cl3 Bi1 Cl2 178.62(4) . 4 ?
Cl1 Bi1 Cl2 88.33(4) . 4 ?
Cl4 Bi1 Cl2 90.40(4) . 4 ?
Cl5 Bi1 Cl2 88.46(4) . 4 ?
Cl2 Bi1 Cl2 87.077(12) . 4 ?
Bi1 Cl2 Bi1 148.62(5) . 4_455 ?
C1 N1 H11 109.5 . . ?
C1 N1 H12 109.5 . . ?
H11 N1 H12 109.5 . . ?
C1 N1 H13 109.5 . . ?
H11 N1 H13 109.5 . . ?
H12 N1 H13 109.5 . . ?
C3 N2 C4 109.9(4) . . ?
C3 N2 C2 114.9(4) . . ?
C4 N2 C2 109.2(4) . . ?
C3 N2 H21 107.5 . . ?
C4 N2 H21 107.5 . . ?
C2 N2 H21 107.5 . . ?
N1 C1 C2 110.4(4) . . ?
N1 C1 H14 109.6 . . ?
C2 C1 H14 109.6 . . ?
N1 C1 H15 109.6 . . ?
C2 C1 H15 109.6 . . ?
H14 C1 H15 108.1 . . ?
C1 C2 N2 111.0(4) . . ?
C1 C2 H22 109.4 . . ?
N2 C2 H22 109.4 . . ?
C1 C2 H23 109.4 . . ?
N2 C2 H23 109.4 . . ?
H22 C2 H23 108.0 . . ?
N2 C3 H31 109.5 . . ?
N2 C3 H32 109.5 . . ?
H31 C3 H32 109.5 . . ?
N2 C3 H33 109.5 . . ?
H31 C3 H33 109.5 . . ?
H32 C3 H33 109.5 . . ?
N2 C4 H41 109.5 . . ?
N2 C4 H42 109.5 . . ?
H41 C4 H42 109.5 . . ?
N2 C4 H43 109.5 . . ?
H41 C4 H43 109.5 . . ?
H42 C4 H43 109.5 . . ?

loop_
_geom_bond_atom_site_label_1
_geom_bond_atom_site_label_2
_geom_bond_distance
_geom_bond_site_symmetry_2
_geom_bond_publ_flag
Bi1 Cl3 2.5735(11) . ?
Bi1 Cl1 2.5764(11) . ?
Bi1 Cl4 2.6853(10) . ?
Bi1 Cl5 2.7085(11) . ?
Bi1 Cl2 2.8650(11) . ?
Bi1 Cl2 2.8788(11) 4 ?
Cl2 Bi1 2.8787(11) 4_455 ?
N1 C1 1.470(6) . ?
N1 H11 0.8900 . ?
N1 H12 0.8900 . ?
N1 H13 0.8900 . ?
N2 C3 1.485(6) . ?
N2 C4 1.486(6) . ?
N2 C2 1.510(6) . ?
N2 H21 0.9800 . ?
C1 C2 1.483(7) . ?
C1 H14 0.9700 . ?
C1 H15 0.9700 . ?
C2 H22 0.9700 . ?
C2 H23 0.9700 . ?
C3 H31 0.9600 . ?
C3 H32 0.9600 . ?
C3 H33 0.9600 . ?
C4 H41 0.9600 . ?
C4 H42 0.9600 . ?
C4 H43 0.9600 . ?

loop_
_geom_hbond_atom_site_label_D
_geom_hbond_atom_site_label_H
_geom_hbond_atom_site_label_A
_geom_hbond_distance_DH
_geom_hbond_distance_HA
_geom_hbond_distance_DA
_geom_hbond_angle_DHA
_geom_hbond_site_symmetry_A
N1 H13 Cl1 0.89 2.82 3.455(4) 129 2_665
N1 H13 Cl2 0.89 2.59 3.322(4) 140 2_565
N1 H12 Cl4 0.89 2.36 3.186(4) 154 2_665
N1 H11 Cl5 0.89 2.40 3.243(4) 159 3_655
N2 H21 Cl4 0.98 2.49 3.299(4) 139 2_565
N2 H21 Cl5 0.98 2.90 3.557(4) 125 .
C1 H14 Cl3 0.97 2.72 3.428(6) 130 1_655
C1 H15 Cl4 0.97 2.83 3.600(5) 137 2_565
C4 H41 Cl3 0.96 2.78 3.688(6) 158 2_565

loop_
_geom_torsion_atom_site_label_1
_geom_torsion_atom_site_label_2
_geom_torsion_atom_site_label_3
_geom_torsion_atom_site_label_4
_geom_torsion
_geom_torsion_site_symmetry_1
_geom_torsion_site_symmetry_2
_geom_torsion_site_symmetry_3
_geom_torsion_site_symmetry_4
_geom_torsion_publ_flag
N1 C1 C2 N2 178.8(4) . . . . ?
C3 N2 C2 C1 74.9(5) . . . . ?
C4 N2 C2 C1 -161.0(4) . . . . ?

_cod_database_fobs_code 2108873
